data_7231203
loop_
_publ_author_name
'Emami, Marzieh'
'\'Slepokura, Katarzyna Anna'
'Trzebiatowska, Monika'
'Noshiranzadeh, Nader'
'Kinzhybalo, Vasyl'

_publ_section_title
;
 Oxyanion clusters with antielectrostatic hydrogen bonding (AEHB) in
 tetraalkylammonium hypodiphosphates
;
_journal_issue 35
_journal_name_full CrystEngComm
_journal_page_first 5209
_journal_paper_doi 10.1039/C8CE00880A
_journal_volume 20
_journal_year 2018
_chemical_formula_moiety '[2(C8 H20 N), (H2 O6 P2)],(H4 O6 P2)'
_chemical_formula_sum 'C16 H46 N2 O12 P4'
_chemical_formula_weight 582.43
_space_group_crystal_system triclinic
_space_group_IT_number 2
_space_group_name_Hall '-P 1'
_space_group_name_H-M_alt 'P -1'
_symmetry_space_group_name_Hall '-P 1'
_symmetry_space_group_name_H-M 'P -1'
_atom_sites_solution_hydrogens mixed
_atom_sites_solution_primary direct
_atom_sites_solution_secondary difmap
_audit_creation_method SHELXL-2014/7
_audit_update_record
;
2018-05-04 deposited with the CCDC.
2018-07-19 downloaded from the CCDC.
;
_cell_angle_alpha 78.96(2)
_cell_angle_beta 66.16(3)
_cell_angle_gamma 79.15(2)
_cell_formula_units_Z 1
_cell_length_a 8.898(2)
_cell_length_b 8.964(2)
_cell_length_c 9.226(3)
_cell_measurement_reflns_used 5590
_cell_measurement_temperature 100(2)
_cell_measurement_theta_max 36.71
_cell_measurement_theta_min 3.14
_cell_volume 655.6(3)
_computing_cell_refinement
;
CrysAlisPro, Agilent Technologies,
Version 1.171.36.20 (release 27-06-2012 CrysAlis171 .NET)
(compiled Jul 11 2012,15:38:31)
;
_computing_data_collection
;
CrysAlisPro, Agilent Technologies,
Version 1.171.36.20 (release 27-06-2012 CrysAlis171 .NET)
(compiled Jul 11 2012,15:38:31)
;
_computing_data_reduction
;
CrysAlisPro, Agilent Technologies,
Version 1.171.36.20 (release 27-06-2012 CrysAlis171 .NET)
(compiled Jul 11 2012,15:38:31)
;
_computing_structure_refinement 'SHELXL-2014/7 (Sheldrick, 2015)'
_computing_structure_solution 'SHELXT-2014 (Sheldrick, 2015)'
_diffrn_ambient_temperature 100(2)
_diffrn_detector_area_resol_mean 8.3359
_diffrn_measured_fraction_theta_full 0.998
_diffrn_measured_fraction_theta_max 0.733
_diffrn_measurement_device_type 'Kuma KM4-CCD, Sapphire2, large Be window'
_diffrn_measurement_method 'omega scans'
_diffrn_radiation_type MoK\a
_diffrn_radiation_wavelength 0.71073
_diffrn_reflns_av_R_equivalents 0.0363
_diffrn_reflns_av_unetI/netI 0.0427
_diffrn_reflns_Laue_measured_fraction_full 0.998
_diffrn_reflns_Laue_measured_fraction_max 0.733
_diffrn_reflns_limit_h_max 14
_diffrn_reflns_limit_h_min -13
_diffrn_reflns_limit_k_max 14
_diffrn_reflns_limit_k_min -12
_diffrn_reflns_limit_l_max 15
_diffrn_reflns_limit_l_min -15
_diffrn_reflns_number 10114
_diffrn_reflns_point_group_measured_fraction_full 0.998
_diffrn_reflns_point_group_measured_fraction_max 0.733
_diffrn_reflns_theta_full 25.242
_diffrn_reflns_theta_max 36.798
_diffrn_reflns_theta_min 3.148
_diffrn_source 'Enhance (Mo) X-ray Source'
_exptl_absorpt_coefficient_mu 0.348
_exptl_absorpt_correction_T_max 1.000
_exptl_absorpt_correction_T_min 0.703
_exptl_absorpt_correction_type multi-scan
_exptl_absorpt_process_details
;
CrysAlisPro, Agilent Technologies,
Version 1.171.36.20 (release 27-06-2012 CrysAlis171 .NET)
(compiled Jul 11 2012,15:38:31)
Empirical absorption correction using spherical harmonics,
 implemented in SCALE3 ABSPACK scaling algorithm.
;
_exptl_crystal_colour colourless
_exptl_crystal_density_diffrn 1.475
_exptl_crystal_description plate
_exptl_crystal_F_000 312
_exptl_crystal_size_max 0.55
_exptl_crystal_size_mid 0.24
_exptl_crystal_size_min 0.06
_refine_diff_density_max 0.522
_refine_diff_density_min -0.653
_refine_diff_density_rms 0.103
_refine_ls_extinction_method none
_refine_ls_goodness_of_fit_ref 1.065
_refine_ls_hydrogen_treatment constr
_refine_ls_matrix_type full
_refine_ls_number_parameters 167
_refine_ls_number_reflns 4817
_refine_ls_number_restraints 3
_refine_ls_restrained_S_all 1.065
_refine_ls_R_factor_all 0.0557
_refine_ls_R_factor_gt 0.0492
_refine_ls_shift/su_max 0.001
_refine_ls_shift/su_mean 0.000
_refine_ls_structure_factor_coef Fsqd
_refine_ls_weighting_details 'w=1/[\s^2^(Fo^2^)+(0.0759P)^2^+0.3575P] where P=(Fo^2^+2Fc^2^)/3'
_refine_ls_weighting_scheme calc
_refine_ls_wR_factor_gt 0.1325
_refine_ls_wR_factor_ref 0.1398
_reflns_Friedel_coverage 0.000
_reflns_number_gt 4197
_reflns_number_total 4817
_reflns_threshold_expression 'I > 2\s(I)'
_cod_data_source_file c8ce00880a2.cif
_cod_data_source_block 2_hyptet14
_cod_depositor_comments 'Adding full bibliography for 7231199--7231204.cif.'
_cod_database_code 7231203
_shelx_shelxl_version_number 2014/7
_shelx_space_group_comment
;
The symmetry employed for this shelxl refinement is uniquely defined
by the following loop, which should always be used as a source of
symmetry information in preference to the above space-group names.
They are only intended as comments.
;
_shelx_estimated_absorpt_t_min 0.832
_shelx_estimated_absorpt_t_max 0.979

loop_
_space_group_symop_operation_xyz
'x, y, z'
'-x, -y, -z'

loop_
_atom_site_label
_atom_site_type_symbol
_atom_site_fract_x
_atom_site_fract_y
_atom_site_fract_z
_atom_site_U_iso_or_equiv
_atom_site_adp_type
_atom_site_occupancy
_atom_site_site_symmetry_order
_atom_site_calc_flag
_atom_site_refinement_flags_posn
_atom_site_refinement_flags_adp
P1A P 0.37726(5) 0.04952(4) 0.57414(5) 0.00983(9) Uani 1 1 d . .
O1A O 0.26504(14) -0.07244(11) 0.64489(14) 0.0132(2) Uani 1 1 d . .
O2A O 0.31452(14) 0.17828(12) 0.46692(14) 0.0146(2) Uani 1 1 d DG .
H2A H 0.3702 0.2523 0.4244 0.022 Uiso 1 1 d DG U
O3A O 0.40490(15) 0.11672(12) 0.70317(14) 0.0150(2) Uani 1 1 d DG .
H3A H 0.3887 0.2123 0.7015 0.022 Uiso 1 1 d DG U
P1B P 0.42479(5) 0.53118(4) 0.61964(5) 0.01063(10) Uani 1 1 d . .
O1B O 0.35032(15) 0.39277(12) 0.72588(14) 0.0171(2) Uani 1 1 d . .
O2B O 0.53064(14) 0.60066(12) 0.67678(14) 0.0142(2) Uani 1 1 d . .
O3B O 0.28238(14) 0.65333(12) 0.59613(15) 0.0155(2) Uani 1 1 d DG .
H3B H 0.2862 0.7430 0.6078 0.023 Uiso 1 1 d DG U
N1 N 0.17995(16) 0.73006(14) 0.13846(16) 0.0125(2) Uani 1 1 d . .
C1 C 0.2287(2) 0.55842(16) 0.1325(2) 0.0160(3) Uani 1 1 d . .
H11 H 0.2370 0.5355 0.0286 0.019 Uiso 1 1 calc R U
H12 H 0.3401 0.5309 0.1367 0.019 Uiso 1 1 calc R U
C2 C 0.1120(2) 0.45767(19) 0.2644(2) 0.0217(3) Uani 1 1 d . .
H21 H 0.1497 0.3502 0.2471 0.033 Uiso 1 1 calc R U
H22 H 0.0003 0.4854 0.2638 0.033 Uiso 1 1 calc R U
H23 H 0.1103 0.4721 0.3677 0.033 Uiso 1 1 calc R U
C3 C 0.3020(2) 0.81305(17) -0.00852(19) 0.0158(3) Uani 1 1 d . .
H31 H 0.2592 0.9233 -0.0160 0.019 Uiso 1 1 calc R U
H32 H 0.3073 0.7742 -0.1042 0.019 Uiso 1 1 calc R U
C4 C 0.4769(2) 0.79676(19) -0.0122(2) 0.0188(3) Uani 1 1 d . .
H41 H 0.5499 0.8430 -0.1163 0.028 Uiso 1 1 calc R U
H42 H 0.5173 0.6880 0.0050 0.028 Uiso 1 1 calc R U
H43 H 0.4761 0.8489 0.0723 0.028 Uiso 1 1 calc R U
C5 C 0.00675(19) 0.77839(17) 0.1388(2) 0.0155(3) Uani 1 1 d . .
H51 H -0.0726 0.7264 0.2369 0.019 Uiso 1 1 calc R U
H52 H -0.0209 0.8900 0.1440 0.019 Uiso 1 1 calc R U
C6 C -0.0173(2) 0.74365(18) -0.0045(2) 0.0173(3) Uani 1 1 d . .
H61 H 0.0551 0.8001 -0.1021 0.026 Uiso 1 1 calc R U
H62 H -0.1330 0.7749 0.0077 0.026 Uiso 1 1 calc R U
H63 H 0.0105 0.6335 -0.0118 0.026 Uiso 1 1 calc R U
C7 C 0.1828(2) 0.76766(18) 0.2912(2) 0.0177(3) Uani 1 1 d . .
H71 H 0.0965 0.7165 0.3836 0.021 Uiso 1 1 calc R U
H72 H 0.2913 0.7242 0.2972 0.021 Uiso 1 1 calc R U
C8 C 0.1545(2) 0.93739(19) 0.3060(2) 0.0196(3) Uani 1 1 d . .
H81 H 0.2377 0.9899 0.2140 0.029 Uiso 1 1 calc R U
H82 H 0.1640 0.9516 0.4046 0.029 Uiso 1 1 calc R U
H83 H 0.0437 0.9802 0.3091 0.029 Uiso 1 1 calc R U

loop_
_atom_site_aniso_label
_atom_site_aniso_U_11
_atom_site_aniso_U_22
_atom_site_aniso_U_33
_atom_site_aniso_U_23
_atom_site_aniso_U_13
_atom_site_aniso_U_12
P1A 0.01092(18) 0.00759(14) 0.0112(2) -0.00198(12) -0.00444(14) -0.00030(12)
O1A 0.0127(5) 0.0092(4) 0.0163(6) -0.0014(4) -0.0038(4) -0.0021(3)
O2A 0.0155(5) 0.0109(4) 0.0182(6) 0.0012(4) -0.0088(5) -0.0010(4)
O3A 0.0204(5) 0.0117(4) 0.0160(6) -0.0059(4) -0.0093(5) 0.0003(4)
P1B 0.01333(18) 0.00797(14) 0.0106(2) -0.00224(12) -0.00403(15) -0.00158(12)
O1B 0.0242(6) 0.0108(4) 0.0128(6) -0.0020(4) -0.0016(5) -0.0057(4)
O2B 0.0195(5) 0.0117(4) 0.0148(6) -0.0016(4) -0.0097(5) -0.0030(4)
O3B 0.0151(5) 0.0119(4) 0.0214(6) -0.0057(4) -0.0085(5) 0.0009(4)
N1 0.0137(5) 0.0133(5) 0.0107(6) -0.0029(4) -0.0052(5) 0.0005(4)
C1 0.0174(7) 0.0133(5) 0.0170(8) -0.0025(5) -0.0075(6) 0.0011(5)
C2 0.0223(8) 0.0168(6) 0.0254(9) 0.0016(6) -0.0091(7) -0.0050(6)
C3 0.0170(7) 0.0171(6) 0.0131(8) -0.0003(5) -0.0061(6) -0.0027(5)
C4 0.0142(7) 0.0197(6) 0.0223(9) -0.0048(6) -0.0057(6) -0.0026(5)
C5 0.0129(6) 0.0171(6) 0.0169(8) -0.0038(5) -0.0066(6) 0.0013(5)
C6 0.0171(7) 0.0195(6) 0.0185(8) -0.0029(6) -0.0098(6) -0.0023(5)
C7 0.0212(7) 0.0211(6) 0.0123(7) -0.0047(5) -0.0077(6) -0.0007(6)
C8 0.0194(7) 0.0227(7) 0.0196(9) -0.0110(6) -0.0079(6) 0.0001(6)

loop_
_atom_type_symbol
_atom_type_description
_atom_type_scat_dispersion_real
_atom_type_scat_dispersion_imag
_atom_type_scat_source
C C 0.0033 0.0016 'International Tables Vol C Tables 4.2.6.8 and 6.1.1.4'
H H 0.0000 0.0000 'International Tables Vol C Tables 4.2.6.8 and 6.1.1.4'
N N 0.0061 0.0033 'International Tables Vol C Tables 4.2.6.8 and 6.1.1.4'
O O 0.0106 0.0060 'International Tables Vol C Tables 4.2.6.8 and 6.1.1.4'
P P 0.1023 0.0942 'International Tables Vol C Tables 4.2.6.8 and 6.1.1.4'

loop_
_geom_angle_atom_site_label_1
_geom_angle_atom_site_label_2
_geom_angle_atom_site_label_3
_geom_angle
_geom_angle_site_symmetry_3
_geom_angle_publ_flag
O1A P1A O2A 111.58(6) . yes
O1A P1A O3A 112.34(7) . yes
O2A P1A O3A 110.69(6) . yes
O1A P1A P1A 109.42(5) 2_656 yes
O2A P1A P1A 107.66(6) 2_656 yes
O3A P1A P1A 104.82(6) 2_656 yes
P1A O2A H2A 117.2 . ?
P1A O3A H3A 117.8 . ?
O1B P1B O2B 114.75(7) . yes
O1B P1B O3B 108.78(7) . yes
O2B P1B O3B 110.89(6) . yes
O1B P1B P1B 108.80(6) 2_666 yes
O2B P1B P1B 108.80(6) 2_666 yes
O3B P1B P1B 104.29(6) 2_666 yes
P1B O3B H3B 115.1 . ?
C3 N1 C5 108.98(12) . ?
C3 N1 C7 111.43(12) . ?
C5 N1 C7 108.78(12) . ?
C3 N1 C1 108.24(12) . ?
C5 N1 C1 110.88(12) . ?
C7 N1 C1 108.54(11) . ?
C2 C1 N1 115.37(14) . ?
C2 C1 H11 108.4 . ?
N1 C1 H11 108.4 . ?
C2 C1 H12 108.4 . ?
N1 C1 H12 108.4 . ?
H11 C1 H12 107.5 . ?
C1 C2 H21 109.5 . ?
C1 C2 H22 109.5 . ?
H21 C2 H22 109.5 . ?
C1 C2 H23 109.5 . ?
H21 C2 H23 109.5 . ?
H22 C2 H23 109.5 . ?
N1 C3 C4 115.13(13) . ?
N1 C3 H31 108.5 . ?
C4 C3 H31 108.5 . ?
N1 C3 H32 108.5 . ?
C4 C3 H32 108.5 . ?
H31 C3 H32 107.5 . ?
C3 C4 H41 109.5 . ?
C3 C4 H42 109.5 . ?
H41 C4 H42 109.5 . ?
C3 C4 H43 109.5 . ?
H41 C4 H43 109.5 . ?
H42 C4 H43 109.5 . ?
C6 C5 N1 115.06(12) . ?
C6 C5 H51 108.5 . ?
N1 C5 H51 108.5 . ?
C6 C5 H52 108.5 . ?
N1 C5 H52 108.5 . ?
H51 C5 H52 107.5 . ?
C5 C6 H61 109.5 . ?
C5 C6 H62 109.5 . ?
H61 C6 H62 109.5 . ?
C5 C6 H63 109.5 . ?
H61 C6 H63 109.5 . ?
H62 C6 H63 109.5 . ?
C8 C7 N1 114.81(13) . ?
C8 C7 H71 108.6 . ?
N1 C7 H71 108.6 . ?
C8 C7 H72 108.6 . ?
N1 C7 H72 108.6 . ?
H71 C7 H72 107.5 . ?
C7 C8 H81 109.5 . ?
C7 C8 H82 109.5 . ?
H81 C8 H82 109.5 . ?
C7 C8 H83 109.5 . ?
H81 C8 H83 109.5 . ?
H82 C8 H83 109.5 . ?

loop_
_geom_bond_atom_site_label_1
_geom_bond_atom_site_label_2
_geom_bond_distance
_geom_bond_site_symmetry_2
_geom_bond_publ_flag
P1A O1A 1.4931(12) . yes
P1A O2A 1.5456(12) . yes
P1A O3A 1.5516(11) . yes
P1A P1A 2.1795(11) 2_656 yes
O2A H2A 0.8403 . ?
O3A H3A 0.8400 . ?
P1B O1B 1.5026(13) . yes
P1B O2B 1.5169(11) . yes
P1B O3B 1.5685(12) . yes
P1B P1B 2.1863(12) 2_666 yes
O3B H3B 0.8402 . ?
N1 C3 1.516(2) . ?
N1 C5 1.5191(19) . ?
N1 C7 1.5207(19) . ?
N1 C1 1.5233(19) . ?
C1 C2 1.512(2) . ?
C1 H11 0.9900 . ?
C1 H12 0.9900 . ?
C2 H21 0.9800 . ?
C2 H22 0.9800 . ?
C2 H23 0.9800 . ?
C3 C4 1.523(2) . ?
C3 H31 0.9900 . ?
C3 H32 0.9900 . ?
C4 H41 0.9800 . ?
C4 H42 0.9800 . ?
C4 H43 0.9800 . ?
C5 C6 1.518(2) . ?
C5 H51 0.9900 . ?
C5 H52 0.9900 . ?
C6 H61 0.9800 . ?
C6 H62 0.9800 . ?
C6 H63 0.9800 . ?
C7 C8 1.518(2) . ?
C7 H71 0.9900 . ?
C7 H72 0.9900 . ?
C8 H81 0.9800 . ?
C8 H82 0.9800 . ?
C8 H83 0.9800 . ?

loop_
_geom_hbond_atom_site_label_D
_geom_hbond_atom_site_label_H
_geom_hbond_atom_site_label_A
_geom_hbond_distance_DH
_geom_hbond_distance_HA
_geom_hbond_distance_DA
_geom_hbond_angle_DHA
_geom_hbond_site_symmetry_A
O2A H2A O2B 0.84 1.64 2.4754(18) 172.6 2_666
O3A H3A O1B 0.84 1.63 2.4631(15) 171.8 .
O3B H3B O1A 0.84 1.71 2.5483(15) 172.1 1_565
C1 H12 O2B 0.99 2.45 3.263(2) 139.5 2_666
C3 H32 O1A 0.99 2.58 3.294(2) 128.6 1_564
C6 H61 O1A 0.98 2.55 3.527(3) 174.7 1_564
C8 H83 O1A 0.98 2.60 3.571(2) 172.3 2_566

loop_
_geom_torsion_atom_site_label_1
_geom_torsion_atom_site_label_2
_geom_torsion_atom_site_label_3
_geom_torsion_atom_site_label_4
_geom_torsion
_geom_torsion_site_symmetry_3
_geom_torsion_site_symmetry_4
_geom_torsion_publ_flag
C3 N1 C1 C2 -175.53(12) . . ?
C5 N1 C1 C2 -56.05(17) . . ?
C7 N1 C1 C2 63.39(17) . . ?
C5 N1 C3 C4 170.45(12) . . ?
C7 N1 C3 C4 50.40(16) . . ?
C1 N1 C3 C4 -68.88(15) . . ?
C3 N1 C5 C6 60.12(16) . . ?
C7 N1 C5 C6 -178.22(13) . . ?
C1 N1 C5 C6 -58.93(17) . . ?
C3 N1 C7 C8 54.70(17) . . ?
C5 N1 C7 C8 -65.46(18) . . ?
C1 N1 C7 C8 173.80(14) . . ?
O1A P1A P1A O1A 180.000(0) 2_656 2_656 yes
O2A P1A P1A O1A 58.56(7) 2_656 2_656 yes
O3A P1A P1A O1A -59.33(7) 2_656 2_656 yes
O1A P1A P1A O2A -58.56(7) 2_656 2_656 yes
O2A P1A P1A O2A 180.000(0) 2_656 2_656 yes
O3A P1A P1A O2A 62.11(7) 2_656 2_656 yes
O1A P1A P1A O3A 59.33(7) 2_656 2_656 yes
O2A P1A P1A O3A -62.11(7) 2_656 2_656 yes
O3A P1A P1A O3A 180.000(0) 2_656 2_656 yes
O1B P1B P1B O1B 180.000(0) 2_666 2_666 yes
O2B P1B P1B O1B -54.34(8) 2_666 2_666 yes
O3B P1B P1B O1B 64.04(8) 2_666 2_666 yes
O1B P1B P1B O2B 54.34(8) 2_666 2_666 yes
O2B P1B P1B O2B 180.000(0) 2_666 2_666 yes
O3B P1B P1B O2B -61.62(7) 2_666 2_666 yes
O1B P1B P1B O3B -64.04(8) 2_666 2_666 yes
O2B P1B P1B O3B 61.62(7) 2_666 2_666 yes
O3B P1B P1B O3B 180.0 2_666 2_666 yes
